data_8101916
loop_
_publ_author_name
'Li, T.-B.'
'Xu, D.'
'Yu, W.-T.'
'Zhang, G.-H.'
'Wang, X.-Q.'

_publ_section_title
;
Crystal structure of hexadecyltrimethylammonium bis(1,3-dithiole-2-
thione-4,5-dithiolato)aurate(III), [C~16~H~33~(CH~3~)~3~N][Au(C~3~S~5~)
~2~]
;
_journal_issue 1
_journal_name_full 'Zeitschrift f\"ur Kristallographie - New Crystal Structures'
_journal_page_first 55
_journal_page_last 56
_journal_volume 221
_journal_year 2006
_chemical_formula_moiety 'C25 H42 Au N S10'
_chemical_formula_sum 'C25 H42 Au N S10'
_chemical_formula_weight 874.16
_chemical_name_systematic
;hexadecyltrimethylammonium
 bis(1,3-dithiole-2-thione-4,5-dithiolato)aurate(III)
;
_space_group_IT_number 2
_symmetry_cell_setting triclinic
_symmetry_space_group_name_Hall '-P 1'
_symmetry_space_group_name_H-M 'P -1'
_atom_sites_solution_hydrogens geom
_atom_sites_solution_primary direct
_atom_sites_solution_secondary difmap
_audit_creation_method SHELXL-97
_cell_angle_alpha 85.925(5)
_cell_angle_beta 79.413(5)
_cell_angle_gamma 73.551(5)
_cell_formula_units_Z 2
_cell_length_a 9.806(5)
_cell_length_b 10.298(5)
_cell_length_c 18.660(5)
_cell_measurement_reflns_used 1775
_cell_measurement_temperature 293(2)
_cell_measurement_theta_max 22.738
_cell_measurement_theta_min 2.198
_cell_volume 1776.1(13)
_computing_cell_refinement SAINT
_computing_data_collection Smart
_computing_data_reduction SAINT
_computing_molecular_graphics 'SHELXL-97 (Sheldrick, 1997)'
_computing_publication_material 'SHELXL-97 (Sheldrick, 1997)'
_computing_structure_refinement 'SHELXL-97 (Sheldrick, 1997)'
_computing_structure_solution 'SHELXS-97 (Sheldrick, 1990)'
_diffrn_ambient_temperature 293(2)
_diffrn_measured_fraction_theta_full 0.983
_diffrn_measured_fraction_theta_max 0.983
_diffrn_measurement_device_type 'Bruker SMART CCD'
_diffrn_measurement_method phi/omega
_diffrn_radiation_monochromator graphite
_diffrn_radiation_source 'fine-focus sealed tube'
_diffrn_radiation_type MoK\a
_diffrn_radiation_wavelength 0.71069
_diffrn_reflns_av_R_equivalents 0.0427
_diffrn_reflns_av_sigmaI/netI 0.0990
_diffrn_reflns_limit_h_max 11
_diffrn_reflns_limit_h_min -11
_diffrn_reflns_limit_k_max 12
_diffrn_reflns_limit_k_min -10
_diffrn_reflns_limit_l_max 22
_diffrn_reflns_limit_l_min -21
_diffrn_reflns_number 7497
_diffrn_reflns_theta_full 25.01
_diffrn_reflns_theta_max 25.01
_diffrn_reflns_theta_min 2.06
_exptl_absorpt_coefficient_mu 4.747
_exptl_absorpt_correction_T_max 0.8328
_exptl_absorpt_correction_T_min 0.2798
_exptl_absorpt_correction_type multi-scan
_exptl_absorpt_process_details SADABS
_exptl_crystal_colour Red
_exptl_crystal_density_diffrn 1.635
_exptl_crystal_density_method 'not measured'
_exptl_crystal_description Plane
_exptl_crystal_F_000 876
_exptl_crystal_size_max 0.36
_exptl_crystal_size_mid 0.13
_exptl_crystal_size_min 0.04
_refine_diff_density_max 1.400
_refine_diff_density_min -1.142
_refine_diff_density_rms 0.163
_refine_ls_extinction_method none
_refine_ls_goodness_of_fit_ref 1.016
_refine_ls_hydrogen_treatment constr
_refine_ls_matrix_type full
_refine_ls_number_parameters 334
_refine_ls_number_reflns 6169
_refine_ls_number_restraints 105
_refine_ls_restrained_S_all 1.023
_refine_ls_R_factor_all 0.0893
_refine_ls_R_factor_gt 0.0610
_refine_ls_shift/su_max 0.001
_refine_ls_shift/su_mean 0.000
_refine_ls_structure_factor_coef Fsqd
_refine_ls_weighting_details 'calc w=1/[\s^2^(Fo^2^)+(0.0767P)^2^+0.0000P] where P=(Fo^2^+2Fc^2^)/3'
_refine_ls_weighting_scheme calc
_refine_ls_wR_factor_gt 0.1462
_refine_ls_wR_factor_ref 0.1640
_reflns_number_gt 4361
_reflns_number_total 6169
_reflns_threshold_expression >2sigma(I)
_cod_data_source_file 1267-1710.cff
_cod_data_source_block TBLI01
_cod_depositor_comments
;
The following automatic conversions were performed:
'_symmetry_cell_setting' value 'Triclinic' changed to 'triclinic'
according to '/home/saulius/struct/CIF-dictionaries/cif_core.dic'
dictionary named 'cif_core.dic' version 2.4.1 from
2010-06-29.

'_exptl_absorpt_correction_type' value 'Multi-scan' changed
to 'multi-scan' according to
'/home/saulius/struct/CIF-dictionaries/cif_core.dic' dictionary named
'cif_core.dic' version 2.4.1 from 2010-06-29.

'_geom_bond_publ_flag'
value 'Y' changed to 'y' according to
'/home/saulius/struct/CIF-dictionaries/cif_core.dic' dictionary named
'cif_core.dic' version 2.4.1 from 2010-06-29 (81
time).

'_geom_angle_publ_flag' value 'Y' changed to 'y' according to
'/home/saulius/struct/CIF-dictionaries/cif_core.dic' dictionary named
'cif_core.dic' version 2.4.1 from 2010-06-29 (152 times).

Automatic conversion script
Id: cif_fix_enum 1555 2011-01-17 13:19:09Z saulius 
;
_cod_original_sg_symbol_H-M P-1
_cod_database_code 8101916

loop_
_symmetry_equiv_pos_as_xyz
'x, y, z'
'-x, -y, -z'

loop_
_atom_site_label
_atom_site_type_symbol
_atom_site_fract_x
_atom_site_fract_y
_atom_site_fract_z
_atom_site_U_iso_or_equiv
_atom_site_adp_type
_atom_site_occupancy
_atom_site_symmetry_multiplicity
_atom_site_Wyckoff_symbol
_atom_site_calc_flag
_atom_site_refinement_flags
_atom_site_disorder_assembly
_atom_site_disorder_group
C1 C -0.2639(11) 0.5473(12) 0.7529(7) 0.068(3) Uani 1 2 i d . . .
C2 C -0.1222(12) 0.3616(11) 0.8411(6) 0.057(3) Uani 1 2 i d . . .
C3 C -0.0314(13) 0.3580(11) 0.7808(6) 0.058(3) Uani 1 2 i d . . .
C4 C 0.3462(11) -0.0669(10) 0.9713(6) 0.053(3) Uani 1 2 i d . . .
C5 C 0.4358(11) -0.0687(10) 0.9080(6) 0.054(3) Uani 1 2 i d . . .
C6 C 0.5817(11) -0.2481(11) 0.9887(7) 0.065(3) Uani 1 2 i d . . .
C7 C 1.2418(17) -0.2885(17) 0.8832(9) 0.111(6) Uani 1 2 i d . . .
H7A H 1.1963 -0.2055 0.9089 0.167 Uiso 1 2 i calc R . .
H7B H 1.3297 -0.2816 0.8526 0.167 Uiso 1 2 i calc R . .
H7C H 1.2631 -0.3621 0.9177 0.167 Uiso 1 2 i calc R . .
C8 C 1.0331(14) -0.3688(14) 0.8883(8) 0.082(4) Uani 1 2 i d . . .
H8A H 0.9620 -0.2957 0.9146 0.123 Uiso 1 2 i calc R . .
H8B H 1.0803 -0.4325 0.9222 0.123 Uiso 1 2 i calc R . .
H8C H 0.9870 -0.4132 0.8605 0.123 Uiso 1 2 i calc R . .
C9 C 1.2221(18) -0.4060(18) 0.7828(9) 0.127(6) Uani 1 2 i d U . .
H9A H 1.2577 -0.4934 0.8047 0.191 Uiso 1 2 i calc R . .
H9B H 1.3019 -0.3755 0.7570 0.191 Uiso 1 2 i calc R . .
H9C H 1.1606 -0.4121 0.7494 0.191 Uiso 1 2 i calc R . .
C10 C 1.072(2) -0.163(2) 0.8173(11) 0.137(7) Uani 1 2 i d DU . .
H10A H 1.0280 -0.1137 0.8620 0.164 Uiso 1 2 i calc R . .
H10B H 1.1478 -0.1230 0.7929 0.164 Uiso 1 2 i calc R . .
C11 C 0.9611(19) -0.1428(19) 0.7695(9) 0.133(7) Uani 1 2 i d D . .
H11A H 0.8919 -0.1917 0.7910 0.160 Uiso 1 2 i calc R . .
H11B H 1.0079 -0.1821 0.7225 0.160 Uiso 1 2 i calc R . .
C12 C 0.880(2) 0.0038(19) 0.7575(11) 0.137(7) Uani 1 2 i d DU . .
H12A H 0.8295 0.0407 0.8044 0.164 Uiso 1 2 i calc R . .
H12B H 0.9509 0.0533 0.7394 0.164 Uiso 1 2 i calc R . .
C13 C 0.776(2) 0.0307(19) 0.7072(11) 0.150(7) Uani 1 2 i d DU . .
H13A H 0.7087 -0.0231 0.7232 0.179 Uiso 1 2 i calc R . .
H13B H 0.8275 0.0003 0.6592 0.179 Uiso 1 2 i calc R . .
C14 C 0.690(2) 0.1769(19) 0.7007(10) 0.138(7) Uani 1 2 i d DU . .
H14A H 0.6361 0.2065 0.7483 0.166 Uiso 1 2 i calc R . .
H14B H 0.7576 0.2313 0.6863 0.166 Uiso 1 2 i calc R . .
C15 C 0.589(2) 0.204(2) 0.6480(11) 0.149(7) Uani 1 2 i d DU . .
H15A H 0.5250 0.1460 0.6608 0.179 Uiso 1 2 i calc R . .
H15B H 0.6437 0.1792 0.5998 0.179 Uiso 1 2 i calc R . .
C16 C 0.498(2) 0.348(2) 0.6447(11) 0.157(8) Uani 1 2 i d DU . .
H16A H 0.5617 0.4068 0.6332 0.189 Uiso 1 2 i calc R . .
H16B H 0.4407 0.3725 0.6924 0.189 Uiso 1 2 i calc R . .
C17 C 0.399(2) 0.374(2) 0.5892(12) 0.172(9) Uani 1 2 i d DU . .
H17A H 0.4579 0.3547 0.5413 0.207 Uiso 1 2 i calc R . .
H17B H 0.3411 0.3103 0.5988 0.207 Uiso 1 2 i calc R . .
C18 C 0.301(2) 0.513(2) 0.5876(12) 0.172(9) Uani 1 2 i d DU . .
H18A H 0.2416 0.5302 0.6355 0.206 Uiso 1 2 i calc R . .
H18B H 0.3602 0.5759 0.5804 0.206 Uiso 1 2 i calc R . .
C19 C 0.204(2) 0.548(2) 0.5332(12) 0.160(8) Uani 1 2 i d DU . .
H19A H 0.2627 0.5400 0.4850 0.191 Uiso 1 2 i calc R . .
H19B H 0.1495 0.4819 0.5375 0.191 Uiso 1 2 i calc R . .
C20 C 0.102(3) 0.683(2) 0.5388(13) 0.187(10) Uani 1 2 i d DU . .
H20A H 0.1573 0.7485 0.5366 0.225 Uiso 1 2 i calc R . .
H20B H 0.0421 0.6894 0.5866 0.225 Uiso 1 2 i calc R . .
C21 C 0.006(3) 0.724(2) 0.4840(13) 0.175(9) Uani 1 2 i d DU . .
H21A H -0.0442 0.6559 0.4846 0.210 Uiso 1 2 i calc R . .
H21B H 0.0672 0.7217 0.4366 0.210 Uiso 1 2 i calc R . .
C22 C -0.103(3) 0.857(3) 0.4894(14) 0.204(11) Uani 1 2 i d DU . .
H22A H -0.1699 0.8549 0.5344 0.245 Uiso 1 2 i calc R . .
H22B H -0.0531 0.9238 0.4958 0.245 Uiso 1 2 i calc R . .
C23 C -0.190(3) 0.912(2) 0.4329(12) 0.176(9) Uani 1 2 i d DU . .
H23A H -0.1227 0.9136 0.3880 0.211 Uiso 1 2 i calc R . .
H23B H -0.2398 0.8455 0.4268 0.211 Uiso 1 2 i calc R . .
C24 C -0.298(3) 1.043(3) 0.4366(14) 0.225(13) Uani 1 2 i d DU . .
H24A H -0.2491 1.1107 0.4414 0.270 Uiso 1 2 i calc R . .
H24B H -0.3662 1.0426 0.4813 0.270 Uiso 1 2 i calc R . .
C25 C -0.380(3) 1.087(3) 0.3776(14) 0.234(15) Uani 1 2 i d D . .
H25A H -0.4522 1.1708 0.3903 0.351 Uiso 1 2 i calc R . .
H25B H -0.4258 1.0196 0.3698 0.351 Uiso 1 2 i calc R . .
H25C H -0.3164 1.1004 0.3338 0.351 Uiso 1 2 i calc R . .
N1 N 1.1433(10) -0.3135(10) 0.8376(6) 0.070(3) Uani 1 2 i d . . .
S1 S -0.3879(4) 0.6637(4) 0.7238(2) 0.1018(14) Uani 1 2 i d . . .
S2 S -0.2930(3) 0.4752(3) 0.84531(18) 0.0693(9) Uani 1 2 i d . . .
S3 S -0.0965(4) 0.4675(3) 0.70994(18) 0.0733(9) Uani 1 2 i d . . .
S4 S -0.0802(3) 0.2645(3) 0.91937(17) 0.0651(8) Uani 1 2 i d . . .
S5 S 0.1467(3) 0.2555(3) 0.76344(17) 0.0682(9) Uani 1 2 i d . . .
S6 S 0.1678(3) 0.0322(3) 0.98710(16) 0.0565(7) Uani 1 2 i d . . .
S7 S 0.3950(3) 0.0328(3) 0.83138(17) 0.0642(8) Uani 1 2 i d . . .
S8 S 0.4133(3) -0.1816(3) 1.03873(17) 0.0617(8) Uani 1 2 i d . . .
S9 S 0.6069(3) -0.1823(3) 0.90281(18) 0.0664(8) Uani 1 2 i d . . .
S10 S 0.7096(4) -0.3698(4) 1.0211(2) 0.0878(11) Uani 1 2 i d . . .
Au1 Au 0.15819(4) 0.14829(4) 0.87646(2) 0.04840(18) Uani 1 2 i d . . .

loop_
_atom_site_aniso_label
_atom_site_aniso_U_11
_atom_site_aniso_U_22
_atom_site_aniso_U_33
_atom_site_aniso_U_23
_atom_site_aniso_U_13
_atom_site_aniso_U_12
C1 0.041(6) 0.062(8) 0.105(10) -0.021(7) -0.026(6) -0.009(5)
C2 0.058(7) 0.047(7) 0.063(8) -0.007(5) -0.018(6) -0.005(5)
C3 0.070(7) 0.055(7) 0.055(7) 0.001(5) -0.018(6) -0.024(6)
C4 0.052(6) 0.037(6) 0.076(8) -0.002(5) -0.024(6) -0.013(5)
C5 0.037(6) 0.045(6) 0.074(8) 0.000(5) -0.008(5) -0.005(5)
C6 0.039(6) 0.050(7) 0.108(10) 0.008(6) -0.030(6) -0.008(5)
C7 0.127(14) 0.126(14) 0.110(13) -0.019(10) -0.022(10) -0.076(12)
C8 0.069(8) 0.069(9) 0.116(12) 0.011(8) -0.017(8) -0.034(7)
C9 0.118(9) 0.137(10) 0.134(10) -0.037(8) -0.007(8) -0.049(8)
C10 0.139(10) 0.134(10) 0.139(10) 0.004(8) -0.021(8) -0.042(8)
C11 0.132(16) 0.17(2) 0.106(14) 0.038(13) -0.003(12) -0.082(15)
C12 0.134(10) 0.137(10) 0.145(10) 0.013(8) -0.031(8) -0.046(8)
C13 0.142(10) 0.150(11) 0.155(11) 0.009(8) -0.014(8) -0.048(8)
C14 0.140(10) 0.137(10) 0.139(10) 0.006(8) -0.018(8) -0.046(8)
C15 0.137(10) 0.154(11) 0.150(11) 0.008(8) -0.010(8) -0.042(8)
C16 0.162(11) 0.145(11) 0.166(11) 0.017(8) -0.021(9) -0.054(9)
C17 0.165(12) 0.175(12) 0.171(12) 0.006(9) -0.016(9) -0.047(9)
C18 0.170(12) 0.173(12) 0.172(12) 0.004(9) -0.028(9) -0.049(9)
C19 0.152(11) 0.165(12) 0.158(11) 0.006(9) -0.016(9) -0.047(9)
C20 0.188(13) 0.186(13) 0.187(13) 0.001(9) -0.033(9) -0.051(9)
C21 0.175(12) 0.180(12) 0.174(12) -0.011(9) -0.032(9) -0.054(9)
C22 0.204(14) 0.207(14) 0.206(14) 0.000(9) -0.042(9) -0.059(9)
C23 0.174(12) 0.183(12) 0.175(12) -0.007(9) -0.041(9) -0.050(9)
C24 0.226(15) 0.226(15) 0.224(15) -0.003(10) -0.041(10) -0.060(10)
C25 0.22(3) 0.25(3) 0.28(4) 0.08(3) -0.17(3) -0.07(3)
N1 0.059(6) 0.052(6) 0.095(8) -0.008(5) -0.001(5) -0.016(5)
S1 0.078(2) 0.096(3) 0.123(3) 0.038(2) -0.042(2) -0.006(2)
S2 0.0524(17) 0.0608(19) 0.085(2) 0.0120(16) -0.0190(15) 0.0007(14)
S3 0.072(2) 0.074(2) 0.073(2) 0.0188(17) -0.0234(16) -0.0159(17)
S4 0.0463(15) 0.0649(19) 0.069(2) 0.0158(15) -0.0093(14) 0.0039(14)
S5 0.0559(17) 0.070(2) 0.067(2) 0.0116(15) -0.0059(14) -0.0060(15)
S6 0.0439(14) 0.0522(17) 0.0652(19) 0.0058(13) -0.0090(13) -0.0022(12)
S7 0.0429(15) 0.0624(19) 0.078(2) 0.0137(15) -0.0082(14) -0.0043(14)
S8 0.0481(15) 0.0574(18) 0.079(2) 0.0115(15) -0.0189(14) -0.0108(14)
S9 0.0393(15) 0.0609(19) 0.091(2) 0.0058(16) -0.0110(14) -0.0032(13)
S10 0.0561(19) 0.079(2) 0.118(3) 0.028(2) -0.0302(19) 0.0005(17)
Au1 0.0395(2) 0.0388(3) 0.0653(3) 0.00407(17) -0.01174(18) -0.00761(17)

loop_
_atom_type_symbol
_atom_type_description
_atom_type_scat_dispersion_real
_atom_type_scat_dispersion_imag
_atom_type_scat_source
C C 0.0033 0.0016 'International Tables Vol C Tables 4.2.6.8 and 6.1.1.4'
H H 0.0000 0.0000 'International Tables Vol C Tables 4.2.6.8 and 6.1.1.4'
N N 0.0061 0.0033 'International Tables Vol C Tables 4.2.6.8 and 6.1.1.4'
S S 0.1246 0.1234 'International Tables Vol C Tables 4.2.6.8 and 6.1.1.4'
Au Au -2.0133 8.8022 'International Tables Vol C Tables 4.2.6.8 and 6.1.1.4'

loop_
_geom_angle_atom_site_label_1
_geom_angle_atom_site_label_2
_geom_angle_atom_site_label_3
_geom_angle
_geom_angle_site_symmetry_1
_geom_angle_site_symmetry_3
_geom_angle_publ_flag
S1 C1 S3 129.9(9) . . y
S1 C1 S2 121.0(7) . . y
S3 C1 S2 109.1(6) . . y
C3 C2 S2 117.5(9) . . y
C3 C2 S4 123.9(9) . . y
S2 C2 S4 118.6(7) . . y
C2 C3 S5 126.3(9) . . y
C2 C3 S3 115.9(9) . . y
S5 C3 S3 117.8(7) . . y
C5 C4 S6 123.9(9) . . y
C5 C4 S8 116.1(8) . . y
S6 C4 S8 119.8(7) . . y
C4 C5 S9 116.2(8) . . y
C4 C5 S7 125.4(8) . . y
S9 C5 S7 118.4(6) . . y
S10 C6 S9 122.5(7) . . y
S10 C6 S8 122.9(8) . . y
S9 C6 S8 114.6(6) . . y
N1 C7 H7A 109.5 . . y
N1 C7 H7B 109.5 . . y
H7A C7 H7B 109.5 . . y
N1 C7 H7C 109.5 . . y
H7A C7 H7C 109.5 . . y
H7B C7 H7C 109.5 . . y
N1 C8 H8A 109.5 . . y
N1 C8 H8B 109.5 . . y
H8A C8 H8B 109.5 . . y
N1 C8 H8C 109.5 . . y
H8A C8 H8C 109.5 . . y
H8B C8 H8C 109.5 . . y
N1 C9 H9A 109.5 . . y
N1 C9 H9B 109.5 . . y
H9A C9 H9B 109.5 . . y
N1 C9 H9C 109.5 . . y
H9A C9 H9C 109.5 . . y
H9B C9 H9C 109.5 . . y
C11 C10 N1 114.8(15) . . y
C11 C10 H10A 108.6 . . y
N1 C10 H10A 108.6 . . y
C11 C10 H10B 108.6 . . y
N1 C10 H10B 108.6 . . y
H10A C10 H10B 107.6 . . y
C10 C11 C12 114.4(17) . . y
C10 C11 H11A 108.7 . . y
C12 C11 H11A 108.7 . . y
C10 C11 H11B 108.7 . . y
C12 C11 H11B 108.7 . . y
H11A C11 H11B 107.6 . . y
C13 C12 C11 117.0(17) . . y
C13 C12 H12A 108.0 . . y
C11 C12 H12A 108.0 . . y
C13 C12 H12B 108.0 . . y
C11 C12 H12B 108.0 . . y
H12A C12 H12B 107.3 . . y
C12 C13 C14 115.4(18) . . y
C12 C13 H13A 108.4 . . y
C14 C13 H13A 108.4 . . y
C12 C13 H13B 108.4 . . y
C14 C13 H13B 108.4 . . y
H13A C13 H13B 107.5 . . y
C15 C14 C13 115.1(17) . . y
C15 C14 H14A 108.5 . . y
C13 C14 H14A 108.5 . . y
C15 C14 H14B 108.5 . . y
C13 C14 H14B 108.5 . . y
H14A C14 H14B 107.5 . . y
C14 C15 C16 114.9(18) . . y
C14 C15 H15A 108.6 . . y
C16 C15 H15A 108.6 . . y
C14 C15 H15B 108.6 . . y
C16 C15 H15B 108.6 . . y
H15A C15 H15B 107.5 . . y
C15 C16 C17 113.7(18) . . y
C15 C16 H16A 108.8 . . y
C17 C16 H16A 108.8 . . y
C15 C16 H16B 108.8 . . y
C17 C16 H16B 108.8 . . y
H16A C16 H16B 107.7 . . y
C18 C17 C16 115.3(19) . . y
C18 C17 H17A 108.4 . . y
C16 C17 H17A 108.4 . . y
C18 C17 H17B 108.4 . . y
C16 C17 H17B 108.4 . . y
H17A C17 H17B 107.5 . . y
C19 C18 C17 119(2) . . y
C19 C18 H18A 107.6 . . y
C17 C18 H18A 107.6 . . y
C19 C18 H18B 107.6 . . y
C17 C18 H18B 107.6 . . y
H18A C18 H18B 107.0 . . y
C20 C19 C18 116(2) . . y
C20 C19 H19A 108.3 . . y
C18 C19 H19A 108.3 . . y
C20 C19 H19B 108.3 . . y
C18 C19 H19B 108.3 . . y
H19A C19 H19B 107.4 . . y
C19 C20 C21 118(2) . . y
C19 C20 H20A 107.9 . . y
C21 C20 H20A 107.9 . . y
C19 C20 H20B 107.9 . . y
C21 C20 H20B 107.9 . . y
H20A C20 H20B 107.2 . . y
C20 C21 C22 120(2) . . y
C20 C21 H21A 107.4 . . y
C22 C21 H21A 107.4 . . y
C20 C21 H21B 107.4 . . y
C22 C21 H21B 107.4 . . y
H21A C21 H21B 106.9 . . y
C23 C22 C21 123(2) . . y
C23 C22 H22A 106.6 . . y
C21 C22 H22A 106.6 . . y
C23 C22 H22B 106.6 . . y
C21 C22 H22B 106.6 . . y
H22A C22 H22B 106.6 . . y
C24 C23 C22 124(2) . . y
C24 C23 H23A 106.3 . . y
C22 C23 H23A 106.3 . . y
C24 C23 H23B 106.3 . . y
C22 C23 H23B 106.3 . . y
H23A C23 H23B 106.4 . . y
C23 C24 C25 120(2) . . y
C23 C24 H24A 107.4 . . y
C25 C24 H24A 107.4 . . y
C23 C24 H24B 107.4 . . y
C25 C24 H24B 107.4 . . y
H24A C24 H24B 106.9 . . y
C24 C25 H25A 109.5 . . y
C24 C25 H25B 109.5 . . y
H25A C25 H25B 109.5 . . y
C24 C25 H25C 109.5 . . y
H25A C25 H25C 109.5 . . y
H25B C25 H25C 109.5 . . y
C9 N1 C7 109.9(12) . . y
C9 N1 C8 111.5(11) . . y
C7 N1 C8 106.5(11) . . y
C9 N1 C10 120.5(13) . . y
C7 N1 C10 97.6(11) . . y
C8 N1 C10 109.3(10) . . y
C2 S2 C1 97.1(5) . . y
C1 S3 C3 100.3(6) . . y
C2 S4 Au1 99.7(4) . . y
C3 S5 Au1 99.0(4) . . y
C4 S6 Au1 99.9(4) . . y
C5 S7 Au1 99.0(3) . . y
C6 S8 C4 96.3(5) . . y
C6 S9 C5 96.9(5) . . y
S6 Au1 S5 177.24(11) . . y
S6 Au1 S7 91.60(10) . . y
S5 Au1 S7 87.94(10) . . y
S6 Au1 S4 89.37(10) . . y
S5 Au1 S4 91.07(10) . . y
S7 Au1 S4 178.89(11) . . y

loop_
_geom_bond_atom_site_label_1
_geom_bond_atom_site_label_2
_geom_bond_distance
_geom_bond_site_symmetry_2
_geom_bond_publ_flag
C1 S1 1.592(11) . y
C1 S3 1.691(11) . y
C1 S2 1.834(14) . y
C2 C3 1.296(15) . y
C2 S2 1.743(11) . y
C2 S4 1.755(11) . y
C3 S5 1.751(12) . y
C3 S3 1.766(11) . y
C4 C5 1.335(15) . y
C4 S6 1.741(11) . y
C4 S8 1.750(11) . y
C5 S9 1.744(10) . y
C5 S7 1.748(11) . y
C6 S10 1.671(10) . y
C6 S9 1.699(13) . y
C6 S8 1.718(12) . y
C7 N1 1.483(17) . y
C7 H7A 0.9600 . y
C7 H7B 0.9600 . y
C7 H7C 0.9600 . y
C8 N1 1.512(15) . y
C8 H8A 0.9600 . y
C8 H8B 0.9600 . y
C8 H8C 0.9600 . y
C9 N1 1.407(16) . y
C9 H9A 0.9600 . y
C9 H9B 0.9600 . y
C9 H9C 0.9600 . y
C10 C11 1.496(15) . y
C10 N1 1.562(19) . y
C10 H10A 0.9700 . y
C10 H10B 0.9700 . y
C11 C12 1.515(16) . y
C11 H11A 0.9700 . y
C11 H11B 0.9700 . y
C12 C13 1.471(16) . y
C12 H12A 0.9700 . y
C12 H12B 0.9700 . y
C13 C14 1.510(16) . y
C13 H13A 0.9700 . y
C13 H13B 0.9700 . y
C14 C15 1.483(16) . y
C14 H14A 0.9700 . y
C14 H14B 0.9700 . y
C15 C16 1.503(16) . y
C15 H15A 0.9700 . y
C15 H15B 0.9700 . y
C16 C17 1.506(16) . y
C16 H16A 0.9700 . y
C16 H16B 0.9700 . y
C17 C18 1.489(16) . y
C17 H17A 0.9700 . y
C17 H17B 0.9700 . y
C18 C19 1.475(16) . y
C18 H18A 0.9700 . y
C18 H18B 0.9700 . y
C19 C20 1.462(16) . y
C19 H19A 0.9700 . y
C19 H19B 0.9700 . y
C20 C21 1.474(16) . y
C20 H20A 0.9700 . y
C20 H20B 0.9700 . y
C21 C22 1.477(17) . y
C21 H21A 0.9700 . y
C21 H21B 0.9700 . y
C22 C23 1.462(16) . y
C22 H22A 0.9700 . y
C22 H22B 0.9700 . y
C23 C24 1.451(17) . y
C23 H23A 0.9700 . y
C23 H23B 0.9700 . y
C24 C25 1.456(17) . y
C24 H24A 0.9700 . y
C24 H24B 0.9700 . y
C25 H25A 0.9600 . y
C25 H25B 0.9600 . y
C25 H25C 0.9600 . y
S4 Au1 2.324(3) . y
S5 Au1 2.316(3) . y
S6 Au1 2.315(3) . y
S7 Au1 2.319(3) . y
